data_7126502
loop_
_publ_author_name
'Li, Zi-Jian'
'Ju, Yu'
'Yu, Bowen'
'Wu, Xiaoling'
'Lu, Huangjie'
'Li, Yongxin'
'Zhou, Jing'
'Guo, Xiaofeng'
'Zhang, Zhi-Hui'
'Lin, Jian'
'Wang, Jian-Qiang'
'Wang, Shuao'

_publ_section_title
;
 Modulated synthesis and isoreticular expansion of Th-MOFs with record
 high pore volume and surface area for iodine adsorption.
;
_journal_issue 49
_journal_name_full 'Chemical communications (Cambridge, England)'
_journal_page_first 6715
_journal_page_last 6718
_journal_paper_doi 10.1039/d0cc02841j
_journal_volume 56
_journal_year 2020
_chemical_formula_moiety '2(C42 H24 N6 O19 Th3)'
_chemical_formula_sum 'C84 H48 N12 O38 Th6'
_chemical_formula_weight 3225.58
_space_group_crystal_system cubic
_space_group_IT_number 225
_space_group_name_Hall '-F 4 2 3'
_space_group_name_H-M_alt 'F m -3 m'
_atom_sites_solution_hydrogens geom
_atom_sites_solution_primary dual
_audit_block_doi 10.5517/ccdc.csd.cc24hz8x
_audit_creation_date 2020-01-10
_audit_creation_method
;
Olex2 1.2
(compiled 2018.05.29 svn.r3508 for OlexSys, GUI svn.r5506)
;
_audit_update_record
;
2020-04-20 deposited with the CCDC.	2020-05-11 downloaded from the CCDC.
;
_cell_angle_alpha 90
_cell_angle_beta 90
_cell_angle_gamma 90
_cell_formula_units_Z 4
_cell_length_a 30.4822(15)
_cell_length_b 30.4822(15)
_cell_length_c 30.4822(15)
_cell_measurement_reflns_used 2460
_cell_measurement_temperature 120
_cell_measurement_theta_max 25.743
_cell_measurement_theta_min 2.216
_cell_volume 28323(2)
_computing_cell_refinement 'SAINT V8.38A (?, 2016)'
_computing_data_reduction 'SAINT V8.38A (?, 2016)'
_computing_molecular_graphics 'Olex2 (Dolomanov et al., 2009)'
_computing_publication_material 'Olex2 (Dolomanov et al., 2009)'
_computing_structure_refinement 'ShelXL (Sheldrick, 2015)'
_computing_structure_solution 'ShelXT (Sheldrick, 2015)'
_diffrn_ambient_temperature 120
_diffrn_measured_fraction_theta_full 0.998
_diffrn_measured_fraction_theta_max 0.998
_diffrn_measurement_device_type 'Bruker D8-Venture'
_diffrn_radiation_type MoK\a
_diffrn_radiation_wavelength 0.71073
_diffrn_reflns_av_R_equivalents 0.1773
_diffrn_reflns_av_unetI/netI 0.0599
_diffrn_reflns_Laue_measured_fraction_full 0.998
_diffrn_reflns_Laue_measured_fraction_max 0.998
_diffrn_reflns_limit_h_max 39
_diffrn_reflns_limit_h_min -34
_diffrn_reflns_limit_k_max 26
_diffrn_reflns_limit_k_min -39
_diffrn_reflns_limit_l_max 37
_diffrn_reflns_limit_l_min -38
_diffrn_reflns_number 29843
_diffrn_reflns_point_group_measured_fraction_full 0.998
_diffrn_reflns_point_group_measured_fraction_max 0.998
_diffrn_reflns_theta_full 25.242
_diffrn_reflns_theta_max 27.445
_diffrn_reflns_theta_min 2.216
_exptl_absorpt_coefficient_mu 3.170
_exptl_absorpt_correction_T_max 0.7456
_exptl_absorpt_correction_T_min 0.7051
_exptl_absorpt_correction_type multi-scan
_exptl_crystal_colour red
_exptl_crystal_colour_primary red
_exptl_crystal_density_diffrn 0.756
_exptl_crystal_description octahedral
_exptl_crystal_F_000 5920
_exptl_crystal_size_max 0.12
_exptl_crystal_size_mid 0.12
_exptl_crystal_size_min 0.12
_refine_diff_density_max 1.871
_refine_diff_density_min -2.303
_refine_diff_density_rms 0.186
_refine_ls_extinction_coef 0.00029(6)
_refine_ls_extinction_expression Fc^*^=kFc[1+0.001xFc^2^\l^3^/sin(2\q)]^-1/4^
_refine_ls_extinction_method 'SHELXL-2014/7 (Sheldrick 2014'
_refine_ls_goodness_of_fit_ref 1.109
_refine_ls_hydrogen_treatment constr
_refine_ls_matrix_type full
_refine_ls_number_parameters 167
_refine_ls_number_reflns 1658
_refine_ls_number_restraints 364
_refine_ls_restrained_S_all 1.046
_refine_ls_R_factor_all 0.1527
_refine_ls_R_factor_gt 0.0855
_refine_ls_shift/su_max 0.000
_refine_ls_shift/su_mean 0.000
_refine_ls_structure_factor_coef Fsqd
_refine_ls_weighting_details 'w=1/[\s^2^(Fo^2^)+(0.1684P)^2^+700.5977P] where P=(Fo^2^+2Fc^2^)/3'
_refine_ls_weighting_scheme calc
_refine_ls_wR_factor_gt 0.2293
_refine_ls_wR_factor_ref 0.3077
_reflns_Friedel_coverage 0.000
_reflns_number_gt 1025
_reflns_number_total 1658
_reflns_threshold_expression 'I > 2\s(I)'
_cod_data_source_file d0cc02841j2.cif
_cod_data_source_block Th-SINAP-14_sq
_cod_depositor_comments 'Adding full bibliography for 7126502--7126508.cif.'
_cod_original_cell_volume 28323(4)
_cod_database_code 7126502
_shelx_shelxl_version_number 2014/7
_shelx_space_group_comment
;
The symmetry employed for this shelxl refinement is uniquely defined
by the following loop, which should always be used as a source of
symmetry information in preference to the above space-group names.
They are only intended as comments.
;
_shelx_estimated_absorpt_t_max 0.702
_shelx_estimated_absorpt_t_min 0.702
_olex2_refinement_description
;
1. Fixed Uiso
 At 1.2 times of:
  All C(H) groups
2. Restrained distances
 N1-C9 = N2-C6
 2.9 with sigma of 0.02
 C1-O1 = C14-O3 = C1-O2 = C14-O4
 1.22 with sigma of 0.01
 C1-C2 = C11-C14
 1.5 with sigma of 0.02
 C5-N1 = C8-N2
 1.4 with sigma of 0.02
 N1-N2
 1.25 with sigma of 0.01
 N1-C4 \\sim N1-C6 \\sim N2-C9 \\sim N2-C13
 with sigma of 0.02
 C1-C3 \\sim C1-C7 \\sim C14-C10 \\sim C14-C12
 with sigma of 0.01
 C2-O1 \\sim C2-O2 \\sim C11-O3 \\sim C11-O4
 with sigma of 0.02
 O1-Th1 \\sim O2-Th1_$1 \\sim O4-Th1_$2 \\sim O3-Th1_$3
 with sigma of 0.01
3. Restrained planarity
 C1, C2, C3, C4, C5, C6, C7, C8, C9, C10, C11, C12, C13, C14, N1, N2, O1, O2,
 O3, O4, Th1, Th1_$1, Th1_$2, Th1_$3
 with sigma of 0.01
4. Rigid bond restraints
 All non-hydrogen atoms
 with sigma for 1-2 distances of 0.01 and sigma for 1-3 distances of 0.01
5. Uiso/Uaniso restraints and constraints
All non-hydrogen atoms have similar U: within 2A with sigma of 0.01 and sigma
for terminal atoms of 0.02
Uanis(C1) \\sim Ueq, Uanis(C2) \\sim Ueq, Uanis(C3) \\sim Ueq, Uanis(C4) \\sim
Ueq, Uanis(C5) \\sim Ueq, Uanis(C6) \\sim Ueq, Uanis(C7) \\sim Ueq, Uanis(C8)
\\sim Ueq, Uanis(C9) \\sim Ueq, Uanis(C10) \\sim Ueq, Uanis(C11) \\sim Ueq,
Uanis(C12) \\sim Ueq, Uanis(C13) \\sim Ueq, Uanis(C14) \\sim Ueq, Uanis(N1)
\\sim Ueq, Uanis(N2) \\sim Ueq, Uanis(O1) \\sim Ueq, Uanis(O2) \\sim Ueq,
Uanis(O3) \\sim Ueq, Uanis(O4) \\sim Ueq, Uanis(O5) \\sim Ueq: with sigma of
0.01 and sigma for terminal atoms of 0.02
6. Others
 Fixed Sof: C1(0.125) C2(0.125) C3(0.125) H3(0.125) C4(0.125) H4(0.125)
 C5(0.125) C6(0.125) H6(0.125) C7(0.125) H7(0.125) C8(0.125) C9(0.125)
 H9(0.125) C10(0.125) H10(0.125) C11(0.125) C12(0.125) H12(0.125) C13(0.125)
 H13(0.125) C14(0.125) N1(0.125) N2(0.125) O1(0.125) O2(0.125) O3(0.125)
 O4(0.125)
7.a Aromatic/amide H refined with riding coordinates:
 C3(H3), C4(H4), C6(H6), C7(H7), C9(H9), C10(H10), C12(H12), C13(H13)
7.b Fitted hexagon refined as free rotating group:
 C2(C3,C4,C5,C6,C7), C8(C9,C10,C11,C12,C13)
;
_olex2_submission_special_instructions 'No special instructions were received'

loop_
_space_group_symop_operation_xyz
'x, y, z'
'-x, -y, z'
'-x, y, -z'
'x, -y, -z'
'z, x, y'
'z, -x, -y'
'-z, -x, y'
'-z, x, -y'
'y, z, x'
'-y, z, -x'
'y, -z, -x'
'-y, -z, x'
'y, x, -z'
'-y, -x, -z'
'y, -x, z'
'-y, x, z'
'x, z, -y'
'-x, z, y'
'-x, -z, -y'
'x, -z, y'
'z, y, -x'
'z, -y, x'
'-z, y, x'
'-z, -y, -x'
'x, y+1/2, z+1/2'
'-x, -y+1/2, z+1/2'
'-x, y+1/2, -z+1/2'
'x, -y+1/2, -z+1/2'
'z, x+1/2, y+1/2'
'z, -x+1/2, -y+1/2'
'-z, -x+1/2, y+1/2'
'-z, x+1/2, -y+1/2'
'y, z+1/2, x+1/2'
'-y, z+1/2, -x+1/2'
'y, -z+1/2, -x+1/2'
'-y, -z+1/2, x+1/2'
'y, x+1/2, -z+1/2'
'-y, -x+1/2, -z+1/2'
'y, -x+1/2, z+1/2'
'-y, x+1/2, z+1/2'
'x, z+1/2, -y+1/2'
'-x, z+1/2, y+1/2'
'-x, -z+1/2, -y+1/2'
'x, -z+1/2, y+1/2'
'z, y+1/2, -x+1/2'
'z, -y+1/2, x+1/2'
'-z, y+1/2, x+1/2'
'-z, -y+1/2, -x+1/2'
'x+1/2, y, z+1/2'
'-x+1/2, -y, z+1/2'
'-x+1/2, y, -z+1/2'
'x+1/2, -y, -z+1/2'
'z+1/2, x, y+1/2'
'z+1/2, -x, -y+1/2'
'-z+1/2, -x, y+1/2'
'-z+1/2, x, -y+1/2'
'y+1/2, z, x+1/2'
'-y+1/2, z, -x+1/2'
'y+1/2, -z, -x+1/2'
'-y+1/2, -z, x+1/2'
'y+1/2, x, -z+1/2'
'-y+1/2, -x, -z+1/2'
'y+1/2, -x, z+1/2'
'-y+1/2, x, z+1/2'
'x+1/2, z, -y+1/2'
'-x+1/2, z, y+1/2'
'-x+1/2, -z, -y+1/2'
'x+1/2, -z, y+1/2'
'z+1/2, y, -x+1/2'
'z+1/2, -y, x+1/2'
'-z+1/2, y, x+1/2'
'-z+1/2, -y, -x+1/2'
'x+1/2, y+1/2, z'
'-x+1/2, -y+1/2, z'
'-x+1/2, y+1/2, -z'
'x+1/2, -y+1/2, -z'
'z+1/2, x+1/2, y'
'z+1/2, -x+1/2, -y'
'-z+1/2, -x+1/2, y'
'-z+1/2, x+1/2, -y'
'y+1/2, z+1/2, x'
'-y+1/2, z+1/2, -x'
'y+1/2, -z+1/2, -x'
'-y+1/2, -z+1/2, x'
'y+1/2, x+1/2, -z'
'-y+1/2, -x+1/2, -z'
'y+1/2, -x+1/2, z'
'-y+1/2, x+1/2, z'
'x+1/2, z+1/2, -y'
'-x+1/2, z+1/2, y'
'-x+1/2, -z+1/2, -y'
'x+1/2, -z+1/2, y'
'z+1/2, y+1/2, -x'
'z+1/2, -y+1/2, x'
'-z+1/2, y+1/2, x'
'-z+1/2, -y+1/2, -x'
'-x, -y, -z'
'x, y, -z'
'x, -y, z'
'-x, y, z'
'-z, -x, -y'
'-z, x, y'
'z, x, -y'
'z, -x, y'
'-y, -z, -x'
'y, -z, x'
'-y, z, x'
'y, z, -x'
'-y, -x, z'
'y, x, z'
'-y, x, -z'
'y, -x, -z'
'-x, -z, y'
'x, -z, -y'
'x, z, y'
'-x, z, -y'
'-z, -y, x'
'-z, y, -x'
'z, -y, -x'
'z, y, x'
'-x, -y+1/2, -z+1/2'
'x, y+1/2, -z+1/2'
'x, -y+1/2, z+1/2'
'-x, y+1/2, z+1/2'
'-z, -x+1/2, -y+1/2'
'-z, x+1/2, y+1/2'
'z, x+1/2, -y+1/2'
'z, -x+1/2, y+1/2'
'-y, -z+1/2, -x+1/2'
'y, -z+1/2, x+1/2'
'-y, z+1/2, x+1/2'
'y, z+1/2, -x+1/2'
'-y, -x+1/2, z+1/2'
'y, x+1/2, z+1/2'
'-y, x+1/2, -z+1/2'
'y, -x+1/2, -z+1/2'
'-x, -z+1/2, y+1/2'
'x, -z+1/2, -y+1/2'
'x, z+1/2, y+1/2'
'-x, z+1/2, -y+1/2'
'-z, -y+1/2, x+1/2'
'-z, y+1/2, -x+1/2'
'z, -y+1/2, -x+1/2'
'z, y+1/2, x+1/2'
'-x+1/2, -y, -z+1/2'
'x+1/2, y, -z+1/2'
'x+1/2, -y, z+1/2'
'-x+1/2, y, z+1/2'
'-z+1/2, -x, -y+1/2'
'-z+1/2, x, y+1/2'
'z+1/2, x, -y+1/2'
'z+1/2, -x, y+1/2'
'-y+1/2, -z, -x+1/2'
'y+1/2, -z, x+1/2'
'-y+1/2, z, x+1/2'
'y+1/2, z, -x+1/2'
'-y+1/2, -x, z+1/2'
'y+1/2, x, z+1/2'
'-y+1/2, x, -z+1/2'
'y+1/2, -x, -z+1/2'
'-x+1/2, -z, y+1/2'
'x+1/2, -z, -y+1/2'
'x+1/2, z, y+1/2'
'-x+1/2, z, -y+1/2'
'-z+1/2, -y, x+1/2'
'-z+1/2, y, -x+1/2'
'z+1/2, -y, -x+1/2'
'z+1/2, y, x+1/2'
'-x+1/2, -y+1/2, -z'
'x+1/2, y+1/2, -z'
'x+1/2, -y+1/2, z'
'-x+1/2, y+1/2, z'
'-z+1/2, -x+1/2, -y'
'-z+1/2, x+1/2, y'
'z+1/2, x+1/2, -y'
'z+1/2, -x+1/2, y'
'-y+1/2, -z+1/2, -x'
'y+1/2, -z+1/2, x'
'-y+1/2, z+1/2, x'
'y+1/2, z+1/2, -x'
'-y+1/2, -x+1/2, z'
'y+1/2, x+1/2, z'
'-y+1/2, x+1/2, -z'
'y+1/2, -x+1/2, -z'
'-x+1/2, -z+1/2, y'
'x+1/2, -z+1/2, -y'
'x+1/2, z+1/2, y'
'-x+1/2, z+1/2, -y'
'-z+1/2, -y+1/2, x'
'-z+1/2, y+1/2, -x'
'z+1/2, -y+1/2, -x'
'z+1/2, y+1/2, x'

loop_
_atom_site_label
_atom_site_type_symbol
_atom_site_fract_x
_atom_site_fract_y
_atom_site_fract_z
_atom_site_U_iso_or_equiv
_atom_site_adp_type
_atom_site_occupancy
_atom_site_site_symmetry_order
_atom_site_calc_flag
_atom_site_refinement_flags_posn
_atom_site_refinement_flags_adp
_atom_site_refinement_flags_occupancy
_atom_site_disorder_assembly
_atom_site_disorder_group
C1 C 1.00000(10) 0.8934(16) 0.6117(14) 0.147(6) Uani 0.125 1 d DS TU P A -1
C2 C 1.00000(9) 0.8556(12) 0.6433(9) 0.156(6) Uani 0.125 1 d DS TU P A -1
C3 C 1.00000(11) 0.8129(13) 0.6273(9) 0.163(7) Uani 0.125 1 d DGS TU P A -1
H3 H 1.0000 0.8078 0.5966 0.196 Uiso 0.125 1 calc RS T P A -1
C4 C 1.00000(13) 0.7777(10) 0.6563(12) 0.168(7) Uani 0.125 1 d DGS TU P A -1
H4 H 1.0000 0.7485 0.6454 0.201 Uiso 0.125 1 calc RS T P A -1
C5 C 1.00000(15) 0.7852(9) 0.7013(11) 0.172(7) Uani 0.125 1 d DGS TU P A -1
C6 C 1.00000(16) 0.8279(10) 0.7173(8) 0.167(7) Uani 0.125 1 d DGS TU P A -1
H6 H 1.0000 0.8330 0.7480 0.201 Uiso 0.125 1 calc RS T P A -1
C7 C 1.00000(12) 0.8631(9) 0.6883(10) 0.163(7) Uani 0.125 1 d DGS TU P A -1
H7 H 1.0000 0.8923 0.6992 0.196 Uiso 0.125 1 calc RS T P A -1
C8 C 1.00000(16) 0.7132(10) 0.7989(11) 0.191(8) Uani 0.125 1 d DS TU P A -1
C9 C 1.00000(17) 0.6709(11) 0.7818(8) 0.193(9) Uani 0.125 1 d DGS TU P A -1
H9 H 1.0000 0.6666 0.7510 0.232 Uiso 0.125 1 calc RS T P A -1
C10 C 1.00000(18) 0.6350(10) 0.8099(8) 0.195(9) Uani 0.125 1 d DGS TU P A -1
H10 H 1.0000 0.6061 0.7982 0.234 Uiso 0.125 1 calc RS T P A -1
C11 C 1.00000(17) 0.6413(11) 0.8550(8) 0.195(9) Uani 0.125 1 d DGS TU P A -1
C12 C 1.00000(18) 0.6836(13) 0.8721(8) 0.195(9) Uani 0.125 1 d DGS TU P A -1
H12 H 1.0000 0.6879 0.9030 0.234 Uiso 0.125 1 calc RS T P A -1
C13 C 1.00000(18) 0.7195(11) 0.8441(12) 0.193(9) Uani 0.125 1 d DGS TU P A -1
H13 H 1.0000 0.7484 0.8558 0.232 Uiso 0.125 1 calc RS T P A -1
C14 C 1.0000(2) 0.6025(15) 0.8855(12) 0.195(10) Uani 0.125 1 d DS TU P A -1
N1 N 1.0000(2) 0.7497(13) 0.7301(15) 0.179(7) Uani 0.125 1 d DS TU P A -1
N2 N 1.0000(2) 0.7495(13) 0.7710(15) 0.186(8) Uani 0.125 1 d DS TU P A -1
O1 O 1.0000(2) 0.9290(12) 0.630(2) 0.136(6) Uani 0.125 1 d DS TU P A -1
O2 O 1.0000(2) 0.878(2) 0.5745(11) 0.145(9) Uani 0.125 1 d DS TU P A -1
O3 O 1.0000(2) 0.5680(12) 0.865(2) 0.194(12) Uani 0.125 1 d DS TU P A -1
O4 O 1.0000(2) 0.616(2) 0.9234(10) 0.195(12) Uani 0.125 1 d DS TU P A -1
O5 O 1.0000 1.0000 0.6746(10) 0.156(8) Uani 1 8 d S TU P A .
O6 O 0.9572(6) 0.9572(6) 0.5428(6) 0.110(9) Uani 1 6 d S TU P . .
Th1 Th 1.0000 1.0000 0.59179(3) 0.0736(7) Uani 1 8 d DS TU P . .

loop_
_atom_site_aniso_label
_atom_site_aniso_U_11
_atom_site_aniso_U_22
_atom_site_aniso_U_33
_atom_site_aniso_U_23
_atom_site_aniso_U_13
_atom_site_aniso_U_12
C1 0.152(9) 0.139(7) 0.150(8) 0.013(6) -0.003(7) 0.001(7)
C2 0.162(9) 0.150(7) 0.157(8) 0.011(5) -0.001(6) 0.000(6)
C3 0.168(9) 0.154(8) 0.168(8) 0.006(6) 0.000(7) 0.000(7)
C4 0.172(10) 0.160(8) 0.172(8) 0.005(6) 0.000(7) 0.000(7)
C5 0.176(9) 0.168(8) 0.172(8) 0.003(5) 0.000(6) 0.000(6)
C6 0.172(10) 0.167(8) 0.163(8) 0.007(6) 0.000(7) 0.000(7)
C7 0.168(9) 0.163(8) 0.158(8) 0.008(6) 0.000(7) 0.000(7)
C8 0.194(10) 0.190(9) 0.188(9) 0.005(5) 0.000(6) 0.000(6)
C9 0.197(11) 0.191(10) 0.193(10) 0.004(6) 0.000(7) 0.000(7)
C10 0.198(11) 0.193(10) 0.193(10) 0.005(6) 0.000(7) 0.000(7)
C11 0.198(11) 0.194(10) 0.193(10) 0.005(6) 0.000(6) 0.000(6)
C12 0.198(11) 0.194(10) 0.192(10) 0.006(6) 0.000(7) 0.000(7)
C13 0.197(11) 0.194(10) 0.190(9) 0.005(6) 0.000(7) 0.000(7)
C14 0.198(12) 0.194(11) 0.193(11) 0.006(7) 0.000(8) 0.000(8)
N1 0.184(10) 0.174(9) 0.179(9) 0.005(6) 0.000(7) 0.000(7)
N2 0.190(10) 0.186(9) 0.183(9) 0.004(6) 0.000(7) 0.000(7)
O1 0.145(10) 0.135(7) 0.128(9) 0.028(6) -0.009(8) 0.003(8)
O2 0.158(17) 0.124(16) 0.154(10) 0.019(9) -0.002(15) 0.001(15)
O3 0.202(19) 0.193(12) 0.186(18) 0.011(11) 0.000(16) 0.000(16)
O4 0.202(19) 0.190(18) 0.193(12) 0.008(10) 0.000(16) 0.000(16)
O5 0.206(13) 0.206(13) 0.057(7) 0.000 0.000 0.000
O6 0.110(9) 0.110(9) 0.110(9) -0.037(11) -0.037(11) 0.037(11)
Th1 0.0980(9) 0.0980(9) 0.0248(7) 0.000 0.000 0.000

loop_
_atom_type_symbol
_atom_type_description
_atom_type_scat_dispersion_real
_atom_type_scat_dispersion_imag
_atom_type_scat_source
C C 0.0033 0.0016 'International Tables Vol C Tables 4.2.6.8 and 6.1.1.4'
H H 0.0000 0.0000 'International Tables Vol C Tables 4.2.6.8 and 6.1.1.4'
N N 0.0061 0.0033 'International Tables Vol C Tables 4.2.6.8 and 6.1.1.4'
O O 0.0106 0.0060 'International Tables Vol C Tables 4.2.6.8 and 6.1.1.4'
Th Th -7.2400 8.8979 'International Tables Vol C Tables 4.2.6.8 and 6.1.1.4'

loop_
_geom_angle_atom_site_label_1
_geom_angle_atom_site_label_2
_geom_angle_atom_site_label_3
_geom_angle
_geom_angle_site_symmetry_1
_geom_angle_site_symmetry_3
_geom_angle_publ_flag
O1 C1 C2 113.2(17) . . ?
O1 C1 O2 139(3) . . ?
O2 C1 C2 107.8(18) . . ?
C3 C2 C1 119.6(4) . . ?
C3 C2 C7 120.0 . . ?
C7 C2 C1 120.4(4) . . ?
C2 C3 H3 120.0 . . ?
C2 C3 C4 120.0 . . ?
C4 C3 H3 120.0 . . ?
C3 C4 H4 120.0 . . ?
C5 C4 C3 120.0 . . ?
C5 C4 H4 120.0 . . ?
C4 C5 C6 120.0 . . ?
C4 C5 N1 119.6(9) . . ?
C6 C5 N1 120.4(9) . . ?
C5 C6 H6 120.0 . . ?
C5 C6 C7 120.0 . . ?
C7 C6 H6 120.0 . . ?
C2 C7 H7 120.0 . . ?
C6 C7 C2 120.0 . . ?
C6 C7 H7 120.0 . . ?
C9 C8 C13 120.0 . . ?
C9 C8 N2 120.5(9) . . ?
C13 C8 N2 119.5(9) . . ?
C8 C9 H9 120.0 . . ?
C8 C9 C10 120.0 . . ?
C10 C9 H9 120.0 . . ?
C9 C10 H10 120.0 . . ?
C11 C10 C9 120.0 . . ?
C11 C10 H10 120.0 . . ?
C10 C11 C14 120.2(4) . . ?
C12 C11 C10 120.0 . . ?
C12 C11 C14 119.8(4) . . ?
C11 C12 H12 120.0 . . ?
C11 C12 C13 120.0 . . ?
C13 C12 H12 120.0 . . ?
C8 C13 H13 120.0 . . ?
C12 C13 C8 120.0 . . ?
C12 C13 H13 120.0 . . ?
O3 C14 C11 111.4(17) . . ?
O3 C14 O4 140(3) . . ?
O4 C14 C11 108.7(19) . . ?
N2 N1 C5 129.4(17) . . ?
N1 N2 C8 127.8(17) . . ?
C1 O1 Th1 125(4) . . ?
Th1 O6 Th1 113.0(6) 149_676 . ?
Th1 O6 Th1 113.0(6) 149_676 35_566 ?
Th1 O6 Th1 113.0(6) . 35_566 ?
O1 Th1 O5 61.9(18) . . ?
O1 Th1 Th1 73.1(18) . 35_566 ?
O1 Th1 Th1 163.1(18) . 33_554 ?
O1 Th1 Th1 109.5(12) . 53_554 ?
O1 Th1 Th1 109.5(12) . 149_676 ?
O5 Th1 Th1 135.000(2) . 35_566 ?
O5 Th1 Th1 135.000(2) . 33_554 ?
O5 Th1 Th1 135.000(4) . 149_676 ?
O5 Th1 Th1 135.000(4) . 53_554 ?
O6 Th1 O1 141.4(9) 2_775 . ?
O6 Th1 O1 79.2(16) 100_755 . ?
O6 Th1 O1 79.2(16) . . ?
O6 Th1 O1 141.4(9) 99_575 . ?
O6 Th1 O5 129.0(7) 2_775 . ?
O6 Th1 O5 129.0(7) 99_575 . ?
O6 Th1 O5 129.0(7) 100_755 . ?
O6 Th1 O5 129.0(7) . . ?
O6 Th1 O6 66.6(8) 99_575 2_775 ?
O6 Th1 O6 66.6(8) 100_755 2_775 ?
O6 Th1 O6 101.9(14) . 2_775 ?
O6 Th1 O6 66.6(8) . 99_575 ?
O6 Th1 O6 66.6(8) . 100_755 ?
O6 Th1 O6 101.9(14) 100_755 99_575 ?
O6 Th1 Th1 33.5(3) 2_775 33_554 ?
O6 Th1 Th1 33.5(3) . 35_566 ?
O6 Th1 Th1 33.5(3) 100_755 53_554 ?
O6 Th1 Th1 33.5(3) 100_755 35_566 ?
O6 Th1 Th1 86.7(6) . 33_554 ?
O6 Th1 Th1 33.5(3) 2_775 53_554 ?
O6 Th1 Th1 86.7(6) 100_755 33_554 ?
O6 Th1 Th1 86.7(6) 100_755 149_676 ?
O6 Th1 Th1 33.5(3) . 149_676 ?
O6 Th1 Th1 86.7(6) 99_575 53_554 ?
O6 Th1 Th1 33.5(3) 99_575 33_554 ?
O6 Th1 Th1 86.7(6) 2_775 35_566 ?
O6 Th1 Th1 86.7(6) 2_775 149_676 ?
O6 Th1 Th1 33.5(3) 99_575 149_676 ?
O6 Th1 Th1 86.7(6) . 53_554 ?
O6 Th1 Th1 86.7(6) 99_575 35_566 ?
Th1 Th1 Th1 60.0 33_554 53_554 ?
Th1 Th1 Th1 90.0 149_676 53_554 ?
Th1 Th1 Th1 60.0 53_554 35_566 ?
Th1 Th1 Th1 90.0 33_554 35_566 ?
Th1 Th1 Th1 60.0 149_676 33_554 ?
Th1 Th1 Th1 60.0 149_676 35_566 ?

loop_
_geom_bond_atom_site_label_1
_geom_bond_atom_site_label_2
_geom_bond_distance
_geom_bond_site_symmetry_2
_geom_bond_publ_flag
C1 C2 1.504(15) . ?
C1 O1 1.215(11) . ?
C1 O2 1.225(11) . ?
C2 C3 1.3900 . ?
C2 C7 1.3900 . ?
C3 H3 0.9500 . ?
C3 C4 1.3900 . ?
C4 H4 0.9500 . ?
C4 C5 1.3900 . ?
C5 C6 1.3900 . ?
C5 N1 1.391(16) . ?
C6 H6 0.9500 . ?
C6 C7 1.3900 . ?
C7 H7 0.9500 . ?
C8 C9 1.3900 . ?
C8 C13 1.3900 . ?
C8 N2 1.397(16) . ?
C9 H9 0.9500 . ?
C9 C10 1.3900 . ?
C10 H10 0.9500 . ?
C10 C11 1.3900 . ?
C11 C12 1.3900 . ?
C11 C14 1.504(15) . ?
C12 H12 0.9500 . ?
C12 C13 1.3900 . ?
C13 H13 0.9500 . ?
C14 O3 1.218(11) . ?
C14 O4 1.223(11) . ?
N1 N2 1.249(10) . ?
O1 Th1 2.46(2) . ?
O5 Th1 2.52(3) . ?
O6 Th1 2.373(8) 149_676 ?
O6 Th1 2.373(8) . ?
O6 Th1 2.373(8) 35_566 ?
Th1 O6 2.373(8) 100_755 ?
Th1 O6 2.373(8) 99_575 ?
Th1 O6 2.373(8) 2_775 ?
Th1 Th1 3.9570(14) 149_676 ?
Th1 Th1 3.9570(14) 35_566 ?
Th1 Th1 3.9570(15) 33_554 ?
Th1 Th1 3.9570(15) 53_554 ?
